data_7001706
loop_
_publ_author_name
'Teo, Peili'
'Koh, L. L.'
'Hor, T. S. Andy'

_publ_section_title
;
 Na+ and Ca2+ ion selective pyridylcarboxylate rings of Pd(II) and
 Pt(II)
;
_journal_issue 29
_journal_name_full 'Dalton Transactions'
_journal_page_first 5637
_journal_paper_doi 10.1039/b821379h
_journal_year 2009
_chemical_formula_sum 'C88 H76 Ca Cl6 F12 Fe2 N2 O19 P4 Pd2 S4'
_chemical_formula_weight 2522.91
_chemical_name_systematic
;
?
;
_space_group_IT_number 14
_symmetry_cell_setting monoclinic
_symmetry_space_group_name_Hall '-P 2yn'
_symmetry_space_group_name_H-M 'P 1 21/n 1'
_atom_sites_solution_hydrogens geom
_atom_sites_solution_primary direct
_atom_sites_solution_secondary difmap
_audit_creation_method SHELXL-97
_cell_angle_alpha 90.00
_cell_angle_beta 94.479(2)
_cell_angle_gamma 90.00
_cell_formula_units_Z 4
_cell_length_a 18.4811(9)
_cell_length_b 21.8543(11)
_cell_length_c 25.3431(13)
_cell_measurement_reflns_used 3468
_cell_measurement_temperature 223(2)
_cell_measurement_theta_max 21.07
_cell_measurement_theta_min 2.21
_cell_volume 10204.6(9)
_computing_cell_refinement 'Bruker SMART'
_computing_data_collection 'Bruker SMART'
_computing_data_reduction 'Bruker SAINT'
_computing_molecular_graphics 'Bruker SHELXTL'
_computing_publication_material 'Bruker SHELXTL'
_computing_structure_refinement 'SHELXL-97 (Sheldrick, 1997)'
_computing_structure_solution 'SHELXS-97 (Sheldrick, 1990)'
_diffrn_ambient_temperature 223(2)
_diffrn_measured_fraction_theta_full 0.999
_diffrn_measured_fraction_theta_max 0.999
_diffrn_measurement_device_type 'CCD area detector'
_diffrn_measurement_method 'phi and omega scans'
_diffrn_radiation_monochromator graphite
_diffrn_radiation_source 'fine-focus sealed tube'
_diffrn_radiation_type MoK\a
_diffrn_radiation_wavelength 0.71073
_diffrn_reflns_av_R_equivalents 0.1050
_diffrn_reflns_av_sigmaI/netI 0.1115
_diffrn_reflns_limit_h_max 21
_diffrn_reflns_limit_h_min -21
_diffrn_reflns_limit_k_max 19
_diffrn_reflns_limit_k_min -25
_diffrn_reflns_limit_l_max 28
_diffrn_reflns_limit_l_min -30
_diffrn_reflns_number 58893
_diffrn_reflns_theta_full 25.00
_diffrn_reflns_theta_max 25.00
_diffrn_reflns_theta_min 1.23
_exptl_absorpt_coefficient_mu 1.064
_exptl_absorpt_correction_T_max 0.9389
_exptl_absorpt_correction_T_min 0.7005
_exptl_absorpt_correction_type multi-scan
_exptl_absorpt_process_details 'Sadabs, (Sheldrick 2001)'
_exptl_crystal_colour RED
_exptl_crystal_density_diffrn 1.638
_exptl_crystal_density_meas ?
_exptl_crystal_density_method .
_exptl_crystal_description BLOCK
_exptl_crystal_F_000 5048
_exptl_crystal_size_max 0.36
_exptl_crystal_size_mid 0.16
_exptl_crystal_size_min 0.06
_refine_diff_density_max 1.350
_refine_diff_density_min -1.171
_refine_diff_density_rms 0.132
_refine_ls_extinction_method none
_refine_ls_goodness_of_fit_ref 1.019
_refine_ls_hydrogen_treatment mixed
_refine_ls_matrix_type full
_refine_ls_number_parameters 1265
_refine_ls_number_reflns 17928
_refine_ls_number_restraints 35
_refine_ls_restrained_S_all 1.027
_refine_ls_R_factor_all 0.1331
_refine_ls_R_factor_gt 0.0810
_refine_ls_shift/su_max 0.058
_refine_ls_shift/su_mean 0.001
_refine_ls_structure_factor_coef Fsqd
_refine_ls_weighting_details 'calc w=1/[\s^2^(Fo^2^)+(0.0816P)^2^+44.6500P] where P=(Fo^2^+2Fc^2^)/3'
_refine_ls_weighting_scheme calc
_refine_ls_wR_factor_gt 0.1822
_refine_ls_wR_factor_ref 0.2067
_reflns_number_gt 11105
_reflns_number_total 17928
_reflns_threshold_expression >2sigma(I)
_cod_data_source_file b821379h.txt
_cod_data_source_block 8048
_cod_depositor_comments
;
The following automatic conversions were performed:
'_symmetry_cell_setting' value 'Monoclinic' changed to 'monoclinic'
according to '/home/saulius/struct/CIF-dictionaries/cif_core.dic'
dictionary named 'cif_core.dic' version 2.4.1 from
2010-06-29.

'_exptl_absorpt_correction_type' value 'Multi-scan' changed
to 'multi-scan' according to
'/home/saulius/struct/CIF-dictionaries/cif_core.dic' dictionary named
'cif_core.dic' version 2.4.1 from 2010-06-29.

Automatic conversion script
Id: cif_fix_enum 1527 2010-12-29 10:47:43Z saulius 
;
_cod_original_sg_symbol_H-M P2(1)/n
_cod_database_code 7001706

loop_
_symmetry_equiv_pos_as_xyz
'x, y, z'
'-x+1/2, y+1/2, -z+1/2'
'-x, -y, -z'
'x-1/2, -y-1/2, z-1/2'

loop_
_atom_site_label
_atom_site_type_symbol
_atom_site_fract_x
_atom_site_fract_y
_atom_site_fract_z
_atom_site_U_iso_or_equiv
_atom_site_adp_type
_atom_site_occupancy
_atom_site_symmetry_multiplicity
_atom_site_calc_flag
_atom_site_refinement_flags
_atom_site_disorder_assembly
_atom_site_disorder_group
Pd1 Pd 0.68950(3) 0.18986(3) 0.64175(3) 0.02640(17) Uani 1 1 d . . .
Pd2 Pd 0.28436(3) 0.30432(3) 0.64852(3) 0.02545(17) Uani 1 1 d . . .
Fe3 Fe 0.12246(7) 0.37335(6) 0.73937(5) 0.0353(3) Uani 1 1 d . . .
Fe4 Fe 0.86269(7) 0.11790(6) 0.73737(5) 0.0328(3) Uani 1 1 d . . .
Ca1 Ca 0.50457(9) 0.24141(8) 0.77424(7) 0.0325(4) Uani 1 1 d . . .
P1 P 0.72912(11) 0.09200(10) 0.64436(9) 0.0278(5) Uani 1 1 d . . .
P2 P 0.79881(11) 0.23601(10) 0.66498(9) 0.0279(5) Uani 1 1 d . . .
P3 P 0.18162(11) 0.25578(10) 0.67115(9) 0.0271(5) Uani 1 1 d . . .
P4 P 0.24574(12) 0.40199(10) 0.65435(9) 0.0290(5) Uani 1 1 d . . .
O1 O 0.6488(3) 0.2788(3) 0.6390(2) 0.0320(14) Uani 1 1 d . . .
O2 O 0.5818(3) 0.2623(3) 0.7078(2) 0.0335(14) Uani 1 1 d . . .
O3 O 0.3232(3) 0.2154(2) 0.6412(2) 0.0308(13) Uani 1 1 d . . .
O4 O 0.4065(3) 0.2273(3) 0.7104(2) 0.0374(15) Uani 1 1 d . . .
N1 N 0.5868(3) 0.1624(3) 0.6111(3) 0.0292(16) Uani 1 1 d . . .
N2 N 0.3796(3) 0.3334(3) 0.6171(3) 0.0286(16) Uani 1 1 d . . .
C1 C 0.5339(4) 0.1480(3) 0.6423(3) 0.0245(18) Uani 1 1 d . . .
H1 H 0.5460 0.1415 0.6786 0.029 Uiso 1 1 calc R . .
C2 C 0.4615(4) 0.1425(4) 0.6228(3) 0.030(2) Uani 1 1 d . . .
C3 C 0.4467(5) 0.1490(4) 0.5687(4) 0.046(3) Uani 1 1 d . . .
H3 H 0.3987 0.1451 0.5538 0.055 Uiso 1 1 calc R . .
C4 C 0.5020(5) 0.1611(5) 0.5364(4) 0.045(2) Uani 1 1 d . . .
H4 H 0.4922 0.1644 0.4996 0.054 Uiso 1 1 calc R . .
C5 C 0.5712(5) 0.1681(4) 0.5591(4) 0.037(2) Uani 1 1 d . . .
H5 H 0.6088 0.1773 0.5375 0.045 Uiso 1 1 calc R . .
C6 C 0.4034(4) 0.1343(4) 0.6600(4) 0.030(2) Uani 1 1 d . . .
H6A H 0.4230 0.1137 0.6924 0.037 Uiso 1 1 calc R . .
H6B H 0.3637 0.1094 0.6435 0.037 Uiso 1 1 calc R . .
C7 C 0.3761(4) 0.1977(4) 0.6728(4) 0.029(2) Uani 1 1 d . . .
C8 C 0.4407(4) 0.3445(3) 0.6461(4) 0.029(2) Uani 1 1 d . . .
H8 H 0.4390 0.3456 0.6831 0.035 Uiso 1 1 calc R . .
C9 C 0.5065(4) 0.3545(4) 0.6260(4) 0.030(2) Uani 1 1 d . . .
C10 C 0.5084(5) 0.3541(5) 0.5720(4) 0.052(3) Uani 1 1 d . . .
H10 H 0.5524 0.3606 0.5565 0.063 Uiso 1 1 calc R . .
C11 C 0.4455(5) 0.3439(6) 0.5408(4) 0.058(3) Uani 1 1 d . . .
H11 H 0.4458 0.3442 0.5037 0.070 Uiso 1 1 calc R . .
C12 C 0.3821(5) 0.3332(5) 0.5642(4) 0.044(2) Uani 1 1 d . . .
H12 H 0.3393 0.3255 0.5427 0.053 Uiso 1 1 calc R . .
C13 C 0.5742(4) 0.3595(4) 0.6635(4) 0.033(2) Uani 1 1 d . . .
H13A H 0.5624 0.3771 0.6974 0.039 Uiso 1 1 calc R . .
H13B H 0.6102 0.3858 0.6483 0.039 Uiso 1 1 calc R . .
C14 C 0.6039(4) 0.2945(4) 0.6716(4) 0.031(2) Uani 1 1 d . . .
C15 C 0.7723(4) 0.0740(4) 0.7087(4) 0.032(2) Uani 1 1 d . . .
C16 C 0.8279(5) 0.0312(4) 0.7246(4) 0.034(2) Uani 1 1 d . . .
H16 H 0.8495 0.0012 0.7011 0.041 Uiso 1 1 calc R . .
C17 C 0.8469(5) 0.0378(4) 0.7786(4) 0.045(2) Uani 1 1 d . . .
H17 H 0.8845 0.0143 0.7999 0.054 Uiso 1 1 calc R . .
C18 C 0.8040(5) 0.0854(4) 0.7969(4) 0.045(2) Uani 1 1 d . . .
H18 H 0.8068 0.1012 0.8336 0.054 Uiso 1 1 calc R . .
C19 C 0.7588(5) 0.1078(4) 0.7551(4) 0.036(2) Uani 1 1 d . . .
H19 H 0.7228 0.1411 0.7573 0.043 Uiso 1 1 calc R . .
C20 C 0.8758(4) 0.1971(4) 0.6977(3) 0.0278(19) Uani 1 1 d . . .
C21 C 0.9021(5) 0.2044(4) 0.7521(4) 0.044(2) Uani 1 1 d . . .
H21 H 0.8845 0.2342 0.7776 0.053 Uiso 1 1 calc R . .
C22 C 0.9597(5) 0.1605(5) 0.7625(5) 0.057(3) Uani 1 1 d . . .
H22 H 0.9878 0.1539 0.7970 0.068 Uiso 1 1 calc R . .
C23 C 0.9682(5) 0.1276(5) 0.7154(4) 0.049(3) Uani 1 1 d . . .
H23 H 1.0030 0.0938 0.7114 0.059 Uiso 1 1 calc R . .
C24 C 0.9153(4) 0.1485(4) 0.6757(4) 0.035(2) Uani 1 1 d . . .
H24 H 0.9087 0.1333 0.6388 0.042 Uiso 1 1 calc R . .
C25 C 0.1079(4) 0.2936(4) 0.6996(4) 0.036(2) Uani 1 1 d . . .
C26 C 0.0838(5) 0.2871(4) 0.7519(4) 0.046(3) Uani 1 1 d . . .
H26 H 0.1034 0.2579 0.7793 0.055 Uiso 1 1 calc R . .
C27 C 0.0284(5) 0.3301(5) 0.7576(5) 0.055(3) Uani 1 1 d . . .
H27 H 0.0031 0.3367 0.7901 0.066 Uiso 1 1 calc R . .
C28 C 0.0161(5) 0.3637(5) 0.7095(5) 0.056(3) Uani 1 1 d . . .
H28 H -0.0194 0.3972 0.7027 0.068 Uiso 1 1 calc R . .
C29 C 0.0651(4) 0.3420(4) 0.6740(4) 0.039(2) Uani 1 1 d . . .
H29 H 0.0690 0.3569 0.6375 0.047 Uiso 1 1 calc R . .
C30 C 0.2090(5) 0.4178(4) 0.7159(3) 0.034(2) Uani 1 1 d . . .
C31 C 0.1531(5) 0.4610(4) 0.7293(4) 0.042(2) Uani 1 1 d . . .
H31 H 0.1283 0.4912 0.7050 0.050 Uiso 1 1 calc R . .
C32 C 0.1414(6) 0.4525(4) 0.7825(4) 0.049(3) Uani 1 1 d . . .
H32 H 0.1046 0.4746 0.8016 0.059 Uiso 1 1 calc R . .
C33 C 0.1865(6) 0.4059(5) 0.8042(4) 0.049(3) Uani 1 1 d . . .
H33 H 0.1877 0.3899 0.8408 0.059 Uiso 1 1 calc R . .
C34 C 0.2294(5) 0.3847(4) 0.7635(4) 0.040(2) Uani 1 1 d . . .
H34 H 0.2661 0.3517 0.7673 0.048 Uiso 1 1 calc R . .
C35 C 0.5793(7) 0.0630(6) 0.8524(5) 0.068(3) Uani 1 1 d . . .
C36 C 0.4489(7) 0.4238(7) 0.8599(6) 0.075(4) Uani 1 1 d . . .
C37 C 0.6020(9) 0.2868(7) 0.4220(7) 0.091(4) Uani 1 1 d . . .
C1A C 0.6554(4) 0.0363(4) 0.6341(4) 0.031(2) Uani 1 1 d . . .
C2A C 0.6341(5) 0.0167(5) 0.5834(4) 0.053(3) Uani 1 1 d . . .
H2A H 0.6579 0.0315 0.5546 0.064 Uiso 1 1 calc R . .
C3A C 0.5783(6) -0.0244(6) 0.5753(5) 0.072(4) Uani 1 1 d . . .
H3A H 0.5640 -0.0373 0.5407 0.086 Uiso 1 1 calc R . .
C4A C 0.5427(6) -0.0469(5) 0.6167(6) 0.066(3) Uani 1 1 d . . .
H4A H 0.5056 -0.0762 0.6111 0.079 Uiso 1 1 calc R . .
C5A C 0.5632(6) -0.0254(5) 0.6672(5) 0.058(3) Uani 1 1 d . . .
H5A H 0.5387 -0.0391 0.6961 0.070 Uiso 1 1 calc R . .
C6A C 0.6188(5) 0.0157(4) 0.6750(4) 0.046(2) Uani 1 1 d . . .
H6A1 H 0.6321 0.0300 0.7094 0.055 Uiso 1 1 calc R . .
C1B C 0.7899(4) 0.0734(4) 0.5940(3) 0.032(2) Uani 1 1 d . . .
C2B C 0.8024(5) 0.1166(4) 0.5547(3) 0.038(2) Uani 1 1 d . . .
H2B H 0.7781 0.1544 0.5541 0.046 Uiso 1 1 calc R . .
C3B C 0.8499(5) 0.1037(5) 0.5173(4) 0.049(3) Uani 1 1 d . . .
H3B H 0.8583 0.1329 0.4912 0.059 Uiso 1 1 calc R . .
C4B C 0.8857(5) 0.0477(6) 0.5178(4) 0.058(3) Uani 1 1 d . . .
H4B H 0.9192 0.0396 0.4926 0.069 Uiso 1 1 calc R . .
C5B C 0.8723(5) 0.0039(5) 0.5551(4) 0.048(3) Uani 1 1 d . . .
H5B H 0.8960 -0.0341 0.5549 0.057 Uiso 1 1 calc R . .
C6B C 0.8245(5) 0.0161(4) 0.5925(4) 0.039(2) Uani 1 1 d . . .
H6B1 H 0.8147 -0.0141 0.6174 0.047 Uiso 1 1 calc R . .
C1C C 0.7849(4) 0.3001(4) 0.7085(4) 0.033(2) Uani 1 1 d . . .
C2C C 0.8109(6) 0.3575(4) 0.6985(5) 0.058(3) Uani 1 1 d . . .
H2C H 0.8343 0.3647 0.6675 0.069 Uiso 1 1 calc R . .
C3C C 0.8032(7) 0.4037(5) 0.7330(5) 0.073(4) Uani 1 1 d . . .
H3C H 0.8221 0.4424 0.7256 0.088 Uiso 1 1 calc R . .
C4C C 0.7685(6) 0.3961(5) 0.7785(5) 0.067(3) Uani 1 1 d . . .
H4C H 0.7634 0.4288 0.8020 0.080 Uiso 1 1 calc R . .
C5C C 0.7417(5) 0.3396(5) 0.7884(4) 0.051(3) Uani 1 1 d . . .
H5C H 0.7172 0.3332 0.8191 0.061 Uiso 1 1 calc R . .
C6C C 0.7500(5) 0.2914(4) 0.7538(4) 0.040(2) Uani 1 1 d . . .
H6C H 0.7316 0.2525 0.7614 0.048 Uiso 1 1 calc R . .
C1D C 0.8338(5) 0.2680(4) 0.6059(4) 0.036(2) Uani 1 1 d . . .
C2D C 0.9070(5) 0.2797(5) 0.6041(4) 0.050(3) Uani 1 1 d . . .
H2D H 0.9395 0.2709 0.6335 0.060 Uiso 1 1 calc R . .
C3D C 0.9321(6) 0.3040(6) 0.5594(5) 0.077(4) Uani 1 1 d . . .
H3D H 0.9824 0.3099 0.5584 0.092 Uiso 1 1 calc R . .
C4D C 0.8872(8) 0.3203(8) 0.5160(5) 0.097(5) Uani 1 1 d . . .
H4D H 0.9055 0.3374 0.4857 0.117 Uiso 1 1 calc R . .
C5D C 0.8135(7) 0.3101(7) 0.5190(5) 0.093(5) Uani 1 1 d . . .
H5D H 0.7810 0.3210 0.4902 0.111 Uiso 1 1 calc R . .
C6D C 0.7865(5) 0.2843(5) 0.5632(4) 0.054(3) Uani 1 1 d . . .
H6D H 0.7364 0.2779 0.5643 0.065 Uiso 1 1 calc R . .
C1E C 0.2060(4) 0.1941(4) 0.7171(4) 0.033(2) Uani 1 1 d . . .
C2E C 0.2036(6) 0.1326(4) 0.7009(4) 0.055(3) Uani 1 1 d . . .
H2E H 0.1894 0.1229 0.6655 0.066 Uiso 1 1 calc R . .
C3E C 0.2216(7) 0.0871(5) 0.7362(5) 0.069(4) Uani 1 1 d . . .
H3E H 0.2192 0.0460 0.7250 0.083 Uiso 1 1 calc R . .
C4E C 0.2428(7) 0.1002(5) 0.7866(5) 0.065(3) Uani 1 1 d . . .
H4E H 0.2534 0.0681 0.8106 0.078 Uiso 1 1 calc R . .
C5E C 0.2494(6) 0.1601(5) 0.8042(4) 0.057(3) Uani 1 1 d . . .
H5E H 0.2658 0.1691 0.8394 0.068 Uiso 1 1 calc R . .
C6E C 0.2313(5) 0.2059(4) 0.7684(4) 0.049(3) Uani 1 1 d . . .
H6E H 0.2364 0.2468 0.7795 0.059 Uiso 1 1 calc R . .
C1F C 0.1390(4) 0.2207(4) 0.6115(4) 0.035(2) Uani 1 1 d . . .
C2F C 0.0724(5) 0.1915(5) 0.6133(4) 0.057(3) Uani 1 1 d . . .
H2F H 0.0500 0.1905 0.6453 0.068 Uiso 1 1 calc R . .
C3F C 0.0393(7) 0.1645(7) 0.5695(5) 0.091(5) Uani 1 1 d . . .
H3F H -0.0054 0.1444 0.5712 0.109 Uiso 1 1 calc R . .
C4F C 0.0720(6) 0.1671(6) 0.5226(5) 0.068(4) Uani 1 1 d . . .
H4F H 0.0481 0.1504 0.4918 0.081 Uiso 1 1 calc R . .
C5F C 0.1374(6) 0.1929(5) 0.5199(4) 0.049(3) Uani 1 1 d . . .
H5F H 0.1598 0.1930 0.4878 0.059 Uiso 1 1 calc R . .
C6F C 0.1717(5) 0.2195(4) 0.5644(4) 0.042(2) Uani 1 1 d . . .
H6F H 0.2179 0.2370 0.5627 0.050 Uiso 1 1 calc R . .
C1G C 0.3205(5) 0.4553(4) 0.6510(4) 0.040(2) Uani 1 1 d . . .
C2G C 0.3346(6) 0.4841(5) 0.6050(5) 0.062(3) Uani 1 1 d . . .
H2G H 0.3039 0.4775 0.5742 0.074 Uiso 1 1 calc R . .
C3G C 0.3951(7) 0.5238(6) 0.6033(7) 0.085(4) Uani 1 1 d . . .
H3G H 0.4047 0.5433 0.5716 0.102 Uiso 1 1 calc R . .
C4G C 0.4390(8) 0.5332(7) 0.6480(9) 0.105(6) Uani 1 1 d . . .
H4G H 0.4789 0.5598 0.6467 0.126 Uiso 1 1 calc R . .
C5G C 0.4270(7) 0.5053(6) 0.6949(7) 0.081(4) Uani 1 1 d . . .
H5G H 0.4579 0.5125 0.7255 0.098 Uiso 1 1 calc R . .
C6G C 0.3669(5) 0.4654(5) 0.6963(5) 0.052(3) Uani 1 1 d . . .
H6G H 0.3581 0.4454 0.7280 0.062 Uiso 1 1 calc R . .
C1H C 0.1814(5) 0.4249(4) 0.5996(4) 0.037(2) Uani 1 1 d . . .
C2H C 0.1481(6) 0.4820(5) 0.5982(4) 0.050(3) Uani 1 1 d . . .
H2H H 0.1580 0.5105 0.6256 0.060 Uiso 1 1 calc R . .
C3H C 0.1003(8) 0.4955(7) 0.5556(6) 0.098(5) Uani 1 1 d . . .
H3H H 0.0771 0.5338 0.5544 0.118 Uiso 1 1 calc R . .
C4H C 0.0852(8) 0.4556(8) 0.5149(5) 0.108(6) Uani 1 1 d . . .
H4H H 0.0522 0.4662 0.4863 0.130 Uiso 1 1 calc R . .
C5H C 0.1194(7) 0.3990(7) 0.5164(5) 0.077(4) Uani 1 1 d . . .
H5H H 0.1097 0.3708 0.4887 0.093 Uiso 1 1 calc R . .
C6H C 0.1677(5) 0.3844(5) 0.5588(4) 0.049(3) Uani 1 1 d . . .
H6H H 0.1914 0.3463 0.5598 0.059 Uiso 1 1 calc R . .
S1 S 0.50599(14) 0.08092(11) 0.80408(11) 0.0459(6) Uani 1 1 d . . .
O5 O 0.5319(3) 0.1360(3) 0.7799(3) 0.0431(16) Uani 1 1 d . . .
O6 O 0.4455(4) 0.0894(3) 0.8346(4) 0.076(3) Uani 1 1 d . . .
O7 O 0.5026(5) 0.0288(3) 0.7704(3) 0.085(3) Uani 1 1 d . . .
F1 F 0.5896(6) 0.1055(5) 0.8874(3) 0.131(4) Uani 1 1 d . . .
F2 F 0.6407(4) 0.0550(4) 0.8294(4) 0.116(3) Uani 1 1 d . . .
F3 F 0.5653(5) 0.0114(4) 0.8784(3) 0.106(3) Uani 1 1 d . . .
S2 S 0.52046(15) 0.39578(13) 0.82297(13) 0.0590(8) Uani 1 1 d . . .
O8 O 0.4862(4) 0.3452(3) 0.7929(3) 0.0517(18) Uani 1 1 d . . .
O9 O 0.5753(5) 0.3774(4) 0.8624(4) 0.100(4) Uani 1 1 d . . .
F4 F 0.4316(6) 0.3850(6) 0.8951(4) 0.144(4) Uani 1 1 d . . .
F5 F 0.3898(4) 0.4357(5) 0.8294(3) 0.113(3) Uani 1 1 d . . .
F6 F 0.4675(4) 0.4734(4) 0.8878(4) 0.121(4) Uani 1 1 d . . .
S3 S 0.64245(17) 0.21226(14) 0.42266(12) 0.0601(8) Uani 1 1 d . . .
O10 O 0.5365(5) 0.4477(4) 0.7911(4) 0.104(4) Uani 1 1 d . . .
O11 O 0.6868(5) 0.2165(4) 0.3791(3) 0.087(3) Uani 1 1 d . . .
O12 O 0.6835(5) 0.2100(4) 0.4728(3) 0.083(3) Uani 1 1 d . . .
O13 O 0.5817(6) 0.1722(5) 0.4156(5) 0.113(4) Uani 1 1 d . . .
F7 F 0.6520(7) 0.3297(4) 0.4290(5) 0.143(4) Uani 1 1 d . . .
F8 F 0.5640(6) 0.2991(5) 0.3777(5) 0.153(4) Uani 1 1 d . . .
F9 F 0.5591(7) 0.2919(6) 0.4615(5) 0.171(5) Uani 1 1 d . . .
O1W O 0.4252(4) 0.2191(3) 0.8391(3) 0.061(2) Uani 1 1 d . . .
O2W O 0.6005(3) 0.2524(3) 0.8400(3) 0.0517(18) Uani 1 1 d . . .
S4A S 0.77726(18) 0.20070(17) 0.92078(13) 0.0708(9) Uani 1 1 d . . .
O14A O 0.7439(5) 0.2068(4) 0.9674(3) 0.091(3) Uani 1 1 d . . .
O15A O 0.7344(4) 0.2031(4) 0.8711(3) 0.064(2) Uani 1 1 d . . .
O16A O 0.8329(7) 0.1537(6) 0.9225(5) 0.152(6) Uani 1 1 d . . .
C38A C 0.8327(12) 0.2656(10) 0.9185(7) 0.119(6) Uani 1 1 d . . .
F10A F 0.7839(9) 0.3175(5) 0.9183(4) 0.166(5) Uani 1 1 d . . .
F11A F 0.8764(6) 0.2734(6) 0.9625(4) 0.167(5) Uani 1 1 d . . .
F12A F 0.8701(5) 0.2731(7) 0.8783(5) 0.166(5) Uani 1 1 d . . .
O3W O 0.3330(7) 0.2734(7) 0.9013(7) 0.188(8) Uani 1 1 d . . .
C1SA C 0.2247(6) 0.5095(5) 0.9517(5) 0.058(3) Uiso 1 1 d . . .
H1SA H 0.249(5) 0.481(5) 0.984(4) 0.069 Uiso 1 1 d . . .
Cl1A Cl 0.2784(2) 0.5087(3) 0.89937(17) 0.142(2) Uani 1 1 d . . .
Cl2A Cl 0.13558(19) 0.49070(17) 0.93283(14) 0.0821(10) Uani 1 1 d . . .
Cl3A Cl 0.2286(2) 0.58013(17) 0.9848(2) 0.1159(16) Uani 1 1 d . . .
C2SA C 0.6988(7) 0.5004(9) 0.5611(6) 0.250 Uiso 0.50 1 d PD A 1
H2SA H 0.7229 0.5402 0.5561 0.300 Uiso 0.50 1 calc PR A 1
Cl6 Cl 0.7108(14) 0.4442(11) 0.5127(7) 0.404(17) Uani 0.50 1 d PDU A 1
C2SB C 0.6895(7) 0.4692(9) 0.5529(6) 0.250 Uiso 0.50 1 d PD A 2
H2SB H 0.6853 0.4304 0.5328 0.300 Uiso 0.50 1 calc PR A 2
Cl6A Cl 0.7540(8) 0.5185(12) 0.5285(6) 0.319(13) Uani 0.50 1 d PDU A 2
Cl4 Cl 0.7298(4) 0.4584(4) 0.6172(3) 0.237(4) Uani 1 1 d DU . .
Cl5 Cl 0.6047(4) 0.5018(4) 0.5605(4) 0.242(4) Uani 1 1 d DU . .

loop_
_atom_site_aniso_label
_atom_site_aniso_U_11
_atom_site_aniso_U_22
_atom_site_aniso_U_33
_atom_site_aniso_U_23
_atom_site_aniso_U_13
_atom_site_aniso_U_12
Pd1 0.0209(3) 0.0223(3) 0.0362(4) -0.0005(3) 0.0039(3) 0.0002(3)
Pd2 0.0204(3) 0.0193(3) 0.0365(4) -0.0003(3) 0.0010(3) 0.0011(3)
Fe3 0.0362(7) 0.0277(7) 0.0424(8) -0.0041(6) 0.0059(6) 0.0047(6)
Fe4 0.0322(7) 0.0276(7) 0.0381(8) 0.0032(5) 0.0001(6) 0.0002(6)
Ca1 0.0295(9) 0.0287(10) 0.0391(11) -0.0014(8) 0.0011(8) -0.0035(8)
P1 0.0248(11) 0.0237(12) 0.0354(13) -0.0002(9) 0.0063(9) -0.0014(9)
P2 0.0227(11) 0.0219(12) 0.0392(14) 0.0011(9) 0.0034(9) -0.0021(9)
P3 0.0238(11) 0.0213(12) 0.0362(13) -0.0008(9) 0.0018(9) -0.0005(9)
P4 0.0283(12) 0.0222(12) 0.0359(13) 0.0020(9) -0.0014(10) 0.0013(9)
O1 0.022(3) 0.030(3) 0.043(4) 0.004(3) 0.005(3) 0.004(3)
O2 0.035(3) 0.028(3) 0.038(4) 0.000(3) 0.005(3) -0.004(3)
O3 0.025(3) 0.023(3) 0.044(4) -0.001(3) 0.004(3) 0.004(3)
O4 0.038(3) 0.032(4) 0.041(4) 0.001(3) -0.001(3) -0.005(3)
N1 0.025(4) 0.020(4) 0.041(5) -0.005(3) -0.003(3) 0.004(3)
N2 0.025(4) 0.020(4) 0.041(5) -0.003(3) 0.002(3) -0.003(3)
C1 0.023(4) 0.017(4) 0.033(5) -0.004(3) 0.002(4) -0.001(3)
C2 0.029(5) 0.017(4) 0.044(6) -0.006(4) 0.003(4) 0.000(4)
C3 0.034(5) 0.041(6) 0.060(7) 0.000(5) -0.011(5) -0.003(5)
C4 0.042(6) 0.060(7) 0.033(6) 0.000(5) -0.002(4) -0.005(5)
C5 0.031(5) 0.048(6) 0.034(6) -0.005(4) 0.006(4) -0.005(4)
C6 0.021(4) 0.023(5) 0.048(6) -0.002(4) 0.005(4) -0.005(4)
C7 0.011(4) 0.021(4) 0.055(6) 0.003(4) 0.011(4) -0.003(4)
C8 0.032(5) 0.011(4) 0.044(5) 0.009(3) -0.002(4) 0.006(4)
C9 0.025(4) 0.019(4) 0.046(6) -0.004(4) 0.009(4) 0.001(4)
C10 0.034(5) 0.058(7) 0.065(8) -0.004(6) 0.010(5) -0.010(5)
C11 0.047(6) 0.095(9) 0.033(6) 0.006(6) 0.005(5) -0.020(6)
C12 0.045(6) 0.055(6) 0.031(6) 0.008(4) 0.004(4) -0.002(5)
C13 0.029(5) 0.019(5) 0.052(6) -0.002(4) 0.014(4) -0.003(4)
C14 0.020(4) 0.026(5) 0.046(6) -0.005(4) -0.008(4) -0.002(4)
C15 0.033(5) 0.018(4) 0.046(6) -0.002(4) 0.009(4) -0.009(4)
C16 0.038(5) 0.020(5) 0.044(6) 0.007(4) 0.003(4) -0.001(4)
C17 0.054(6) 0.031(6) 0.050(6) 0.016(4) 0.000(5) 0.001(5)
C18 0.056(6) 0.043(6) 0.039(6) 0.006(4) 0.015(5) -0.001(5)
C19 0.040(5) 0.028(5) 0.040(6) -0.004(4) 0.005(4) 0.007(4)
C20 0.017(4) 0.023(4) 0.043(5) 0.006(4) 0.001(4) 0.000(4)
C21 0.044(6) 0.037(6) 0.050(6) -0.003(4) -0.007(5) -0.009(5)
C22 0.047(6) 0.055(7) 0.062(8) 0.022(6) -0.032(5) -0.022(5)
C23 0.034(5) 0.044(6) 0.069(8) 0.008(5) 0.011(5) -0.005(5)
C24 0.021(4) 0.044(6) 0.041(6) 0.003(4) 0.007(4) 0.004(4)
C25 0.023(4) 0.029(5) 0.057(6) -0.006(4) 0.007(4) -0.003(4)
C26 0.053(6) 0.028(5) 0.059(7) -0.005(4) 0.022(5) -0.003(5)
C27 0.046(6) 0.047(7) 0.076(8) -0.014(6) 0.029(6) 0.000(5)
C28 0.035(6) 0.043(6) 0.093(9) -0.004(6) 0.010(6) 0.007(5)
C29 0.022(4) 0.041(6) 0.052(6) -0.003(4) -0.010(4) -0.001(4)
C30 0.042(5) 0.023(5) 0.035(5) 0.001(4) -0.005(4) 0.004(4)
C31 0.042(5) 0.027(5) 0.056(7) -0.005(4) 0.007(5) 0.007(4)
C32 0.068(7) 0.029(5) 0.054(7) -0.011(5) 0.017(6) 0.001(5)
C33 0.066(7) 0.049(6) 0.031(6) -0.010(5) -0.006(5) -0.004(6)
C34 0.053(6) 0.025(5) 0.039(6) -0.002(4) -0.016(5) 0.000(4)
C35 0.062(8) 0.081(10) 0.062(9) 0.019(7) 0.007(7) -0.009(7)
C36 0.058(8) 0.091(11) 0.076(10) -0.030(8) -0.002(7) -0.011(7)
C37 0.096(11) 0.084(11) 0.095(12) -0.014(9) 0.008(10) 0.008(10)
C1A 0.029(5) 0.020(5) 0.044(6) -0.003(4) 0.009(4) 0.000(4)
C2A 0.043(6) 0.059(7) 0.056(7) -0.010(5) 0.000(5) -0.026(5)
C3A 0.066(8) 0.086(10) 0.065(8) -0.031(7) 0.021(7) -0.027(7)
C4A 0.040(6) 0.049(7) 0.108(11) -0.016(7) 0.006(7) -0.013(5)
C5A 0.048(6) 0.039(6) 0.087(9) 0.019(6) 0.008(6) -0.013(5)
C6A 0.045(6) 0.027(5) 0.065(7) 0.010(5) 0.004(5) -0.005(5)
C1B 0.029(4) 0.034(5) 0.033(5) 0.001(4) 0.003(4) -0.006(4)
C2B 0.045(6) 0.033(5) 0.036(5) -0.004(4) -0.001(4) -0.009(4)
C3B 0.051(6) 0.054(7) 0.043(6) -0.002(5) 0.015(5) -0.017(5)
C4B 0.043(6) 0.085(9) 0.046(7) -0.025(6) 0.009(5) -0.001(6)
C5B 0.044(6) 0.058(7) 0.041(6) -0.007(5) 0.000(5) 0.017(5)
C6B 0.041(5) 0.041(6) 0.035(5) -0.001(4) -0.002(4) 0.013(5)
C1C 0.026(4) 0.020(5) 0.053(6) -0.008(4) -0.001(4) 0.003(4)
C2C 0.077(8) 0.032(6) 0.067(8) -0.003(5) 0.025(6) -0.016(6)
C3C 0.111(11) 0.018(6) 0.094(10) -0.016(6) 0.024(8) -0.015(6)
C4C 0.069(8) 0.033(7) 0.097(10) -0.031(6) 0.001(7) 0.005(6)
C5C 0.048(6) 0.046(7) 0.058(7) -0.011(5) 0.004(5) -0.001(5)
C6C 0.039(5) 0.028(5) 0.055(6) -0.005(4) 0.006(5) -0.011(4)
C1D 0.032(5) 0.036(5) 0.040(6) -0.003(4) 0.005(4) -0.005(4)
C2D 0.034(5) 0.069(7) 0.047(6) 0.012(5) 0.000(5) -0.012(5)
C3D 0.051(7) 0.112(11) 0.068(9) 0.021(8) 0.012(6) -0.034(7)
C4D 0.091(11) 0.144(15) 0.056(9) 0.030(9) 0.004(8) -0.039(10)
C5D 0.070(9) 0.135(14) 0.071(9) 0.054(9) -0.009(7) -0.016(9)
C6D 0.036(6) 0.064(7) 0.062(7) 0.019(6) 0.002(5) -0.011(5)
C1E 0.027(4) 0.020(5) 0.052(6) 0.002(4) 0.009(4) -0.001(4)
C2E 0.092(8) 0.032(6) 0.038(6) -0.003(4) -0.007(6) -0.014(6)
C3E 0.118(11) 0.036(6) 0.052(8) -0.001(5) 0.004(7) 0.008(7)
C4E 0.089(9) 0.039(7) 0.066(8) 0.018(6) 0.008(7) 0.011(6)
C5E 0.072(8) 0.045(7) 0.051(7) 0.011(5) -0.012(6) 0.005(6)
C6E 0.059(7) 0.031(6) 0.056(7) 0.011(5) -0.008(5) -0.006(5)
C1F 0.027(5) 0.036(5) 0.041(6) -0.009(4) 0.000(4) 0.005(4)
C2F 0.037(6) 0.092(9) 0.043(6) -0.021(6) 0.016(5) -0.033(6)
C3F 0.058(8) 0.133(13) 0.084(10) -0.054(9) 0.021(7) -0.041(8)
C4F 0.051(7) 0.091(9) 0.059(8) -0.035(7) -0.008(6) -0.001(7)
C5F 0.053(6) 0.055(7) 0.042(6) -0.011(5) 0.012(5) -0.013(5)
C6F 0.043(6) 0.031(5) 0.053(6) -0.013(4) 0.012(5) -0.005(4)
C1G 0.034(5) 0.018(5) 0.067(7) -0.001(4) 0.005(5) -0.005(4)
C2G 0.065(7) 0.047(7) 0.074(9) 0.005(6) 0.005(6) -0.016(6)
C3G 0.084(10) 0.052(8) 0.122(13) 0.006(8) 0.027(9) -0.042(7)
C4G 0.082(11) 0.061(10) 0.176(19) -0.035(11) 0.031(12) -0.049(8)
C5G 0.052(8) 0.070(9) 0.121(13) -0.035(9) -0.007(8) -0.014(7)
C6G 0.047(6) 0.038(6) 0.069(8) -0.014(5) -0.002(5) 0.004(5)
C1H 0.033(5) 0.043(6) 0.036(5) 0.000(4) -0.004(4) 0.013(4)
C2H 0.062(7) 0.040(6) 0.046(6) 0.011(5) -0.006(5) 0.016(5)
C3H 0.113(12) 0.100(11) 0.078(10) -0.003(8) -0.016(9) 0.082(10)
C4H 0.108(11) 0.166(16) 0.045(8) -0.025(9) -0.034(8) 0.079(12)
C5H 0.078(9) 0.107(11) 0.043(7) -0.024(7) -0.026(6) 0.030(8)
C6H 0.045(6) 0.059(7) 0.043(6) -0.007(5) -0.002(5) 0.016(5)
S1 0.0472(15) 0.0349(14) 0.0556(17) 0.0065(12) 0.0027(12) -0.0094(12)
O5 0.048(4) 0.029(4) 0.051(4) 0.009(3) 0.002(3) -0.002(3)
O6 0.058(5) 0.051(5) 0.124(8) 0.017(5) 0.035(5) 0.001(4)
O7 0.125(8) 0.042(5) 0.086(6) -0.009(4) 0.007(6) -0.036(5)
F1 0.182(10) 0.139(8) 0.063(6) 0.010(5) -0.047(6) -0.045(7)
F2 0.065(5) 0.145(8) 0.140(8) 0.067(6) 0.018(5) 0.032(5)
F3 0.118(6) 0.098(6) 0.104(6) 0.068(5) 0.012(5) 0.007(5)
S2 0.0472(16) 0.0416(16) 0.089(2) -0.0233(15) 0.0073(15) -0.0050(13)
O8 0.050(4) 0.035(4) 0.070(5) -0.013(3) -0.001(4) -0.005(3)
O9 0.067(6) 0.085(7) 0.139(9) -0.061(6) -0.045(6) 0.025(5)
F4 0.181(10) 0.171(11) 0.090(7) -0.002(7) 0.063(7) -0.021(8)
F5 0.062(5) 0.177(9) 0.099(6) -0.059(6) -0.010(4) 0.042(5)
F6 0.087(6) 0.126(7) 0.146(8) -0.092(7) -0.011(5) 0.018(5)
S3 0.075(2) 0.0595(19) 0.0476(17) -0.0010(13) 0.0166(15) -0.0076(16)
O10 0.112(8) 0.053(6) 0.158(10) -0.001(6) 0.067(7) -0.026(5)
O11 0.115(7) 0.083(6) 0.068(6) -0.005(5) 0.041(5) -0.008(6)
O12 0.080(6) 0.111(7) 0.057(6) 0.023(5) 0.008(4) -0.003(5)
O13 0.105(8) 0.097(8) 0.139(10) -0.017(7) 0.026(7) -0.050(6)
F7 0.176(10) 0.065(6) 0.182(11) -0.010(6) -0.022(9) 0.002(7)
F8 0.163(10) 0.160(10) 0.128(9) 0.035(7) -0.048(8) 0.048(8)
F9 0.183(11) 0.168(11) 0.171(11) -0.033(8) 0.073(9) 0.073(9)
O1W 0.056(5) 0.063(5) 0.068(5) 0.003(4) 0.025(4) -0.011(4)
O2W 0.046(4) 0.048(4) 0.059(5) -0.002(3) -0.012(3) 0.001(3)
S4A 0.066(2) 0.093(3) 0.0523(19) -0.0084(17) -0.0052(15) 0.0116(19)
O14A 0.121(8) 0.094(7) 0.061(6) -0.001(5) 0.022(5) 0.018(6)
O15A 0.055(5) 0.072(5) 0.062(5) -0.006(4) -0.021(4) 0.011(4)
O16A 0.168(11) 0.164(11) 0.112(9) -0.036(8) -0.066(8) 0.124(10)
C38A 0.150(17) 0.142(18) 0.061(11) 0.008(11) -0.023(11) -0.042(15)
F10A 0.295(17) 0.083(7) 0.117(9) -0.011(6) -0.001(10) -0.025(9)
F11A 0.172(10) 0.206(12) 0.109(8) -0.006(8) -0.073(7) -0.085(9)
F12A 0.095(7) 0.289(16) 0.114(9) -0.012(9) 0.014(6) -0.077(9)
O3W 0.121(10) 0.170(13) 0.288(19) -0.127(13) 0.119(11) -0.036(9)
Cl1A 0.092(3) 0.254(7) 0.082(3) 0.027(3) 0.024(2) -0.003(4)
Cl2A 0.080(2) 0.086(2) 0.079(2) -0.0019(18) -0.0013(18) -0.0172(19)
Cl3A 0.094(3) 0.062(2) 0.180(5) -0.005(2) -0.061(3) 0.008(2)
Cl6 0.56(4) 0.24(2) 0.43(3) -0.12(2) 0.18(3) 0.10(2)
Cl6A 0.235(16) 0.52(3) 0.192(15) 0.164(18) -0.031(12) -0.202(19)
Cl4 0.211(7) 0.257(9) 0.242(9) -0.027(7) 0.013(7) -0.010(7)
Cl5 0.201(7) 0.200(7) 0.311(10) 0.073(7) -0.059(7) -0.069(6)

loop_
_atom_type_symbol
_atom_type_description
_atom_type_scat_dispersion_real
_atom_type_scat_dispersion_imag
_atom_type_scat_source
C C 0.0033 0.0016 'International Tables Vol C Tables 4.2.6.8 and 6.1.1.4'
H H 0.0000 0.0000 'International Tables Vol C Tables 4.2.6.8 and 6.1.1.4'
N N 0.0061 0.0033 'International Tables Vol C Tables 4.2.6.8 and 6.1.1.4'
O O 0.0106 0.0060 'International Tables Vol C Tables 4.2.6.8 and 6.1.1.4'
P P 0.1023 0.0942 'International Tables Vol C Tables 4.2.6.8 and 6.1.1.4'
Fe Fe 0.3463 0.8444 'International Tables Vol C Tables 4.2.6.8 and 6.1.1.4'
Pd Pd -0.9988 1.0072 'International Tables Vol C Tables 4.2.6.8 and 6.1.1.4'
F F 0.0171 0.0103 'International Tables Vol C Tables 4.2.6.8 and 6.1.1.4'
S S 0.1246 0.1234 'International Tables Vol C Tables 4.2.6.8 and 6.1.1.4'
Cl Cl 0.1484 0.1585 'International Tables Vol C Tables 4.2.6.8 and 6.1.1.4'
Ca Ca 0.2262 0.3064 'International Tables Vol C Tables 4.2.6.8 and 6.1.1.4'

loop_
_geom_angle_atom_site_label_1
_geom_angle_atom_site_label_2
_geom_angle_atom_site_label_3
_geom_angle
_geom_angle_site_symmetry_1
_geom_angle_site_symmetry_3
_geom_angle_publ_flag
O1 Pd1 N1 86.6(2) . . ?
O1 Pd1 P1 177.75(16) . . ?
N1 Pd1 P1 91.24(19) . . ?
O1 Pd1 P2 84.65(16) . . ?
N1 Pd1 P2 169.0(2) . . ?
P1 Pd1 P2 97.57(8) . . ?
O3 Pd2 N2 86.8(2) . . ?
O3 Pd2 P4 177.70(17) . . ?
N2 Pd2 P4 91.00(19) . . ?
O3 Pd2 P3 83.58(16) . . ?
N2 Pd2 P3 168.10(19) . . ?
P4 Pd2 P3 98.58(8) . . ?
C30 Fe3 C29 107.6(4) . . ?
C30 Fe3 C25 110.4(3) . . ?
C29 Fe3 C25 41.9(4) . . ?
C30 Fe3 C31 42.5(3) . . ?
C29 Fe3 C31 110.7(4) . . ?
C25 Fe3 C31 141.5(4) . . ?
C30 Fe3 C34 41.5(3) . . ?
C29 Fe3 C34 136.4(4) . . ?
C25 Fe3 C34 110.0(4) . . ?
C31 Fe3 C34 69.4(4) . . ?
C30 Fe3 C26 142.1(4) . . ?
C29 Fe3 C26 69.3(4) . . ?
C25 Fe3 C26 41.3(4) . . ?
C31 Fe3 C26 175.4(4) . . ?
C34 Fe3 C26 114.0(4) . . ?
C30 Fe3 C28 134.6(4) . . ?
C29 Fe3 C28 40.4(4) . . ?
C25 Fe3 C28 69.1(4) . . ?
C31 Fe3 C28 108.6(4) . . ?
C34 Fe3 C28 175.9(4) . . ?
C26 Fe3 C28 68.2(4) . . ?
C30 Fe3 C27 175.1(4) . . ?
C29 Fe3 C27 68.3(4) . . ?
C25 Fe3 C27 68.5(4) . . ?
C31 Fe3 C27 135.5(4) . . ?
C34 Fe3 C27 143.4(4) . . ?
C26 Fe3 C27 40.0(4) . . ?
C28 Fe3 C27 40.5(4) . . ?
C30 Fe3 C32 69.1(4) . . ?
C29 Fe3 C32 141.1(4) . . ?
C25 Fe3 C32 177.0(4) . . ?
C31 Fe3 C32 40.0(4) . . ?
C34 Fe3 C32 67.6(4) . . ?
C26 Fe3 C32 137.5(4) . . ?
C28 Fe3 C32 113.5(4) . . ?
C27 Fe3 C32 112.2(4) . . ?
C30 Fe3 C33 69.5(4) . . ?
C29 Fe3 C33 176.8(4) . . ?
C25 Fe3 C33 137.4(4) . . ?
C31 Fe3 C33 68.1(4) . . ?
C34 Fe3 C33 40.6(4) . . ?
C26 Fe3 C33 112.2(4) . . ?
C28 Fe3 C33 142.6(4) . . ?
C27 Fe3 C33 114.7(4) . . ?
C32 Fe3 C33 39.6(4) . . ?
C15 Fe4 C19 41.5(3) . . ?
C15 Fe4 C24 108.3(4) . . ?
C19 Fe4 C24 137.2(4) . . ?
C15 Fe4 C16 41.4(3) . . ?
C19 Fe4 C16 68.7(4) . . ?
C24 Fe4 C16 110.7(4) . . ?
C15 Fe4 C20 110.9(3) . . ?
C19 Fe4 C20 110.9(3) . . ?
C24 Fe4 C20 41.3(3) . . ?
C16 Fe4 C20 140.5(4) . . ?
C15 Fe4 C21 141.2(4) . . ?
C19 Fe4 C21 113.0(4) . . ?
C24 Fe4 C21 69.5(4) . . ?
C16 Fe4 C21 177.4(4) . . ?
C20 Fe4 C21 41.2(4) . . ?
C15 Fe4 C18 68.2(4) . . ?
C19 Fe4 C18 39.8(4) . . ?
C24 Fe4 C18 176.5(4) . . ?
C16 Fe4 C18 67.2(4) . . ?
C20 Fe4 C18 138.7(4) . . ?
C21 Fe4 C18 112.7(4) . . ?
C15 Fe4 C17 68.5(4) . . ?
C19 Fe4 C17 67.7(4) . . ?
C24 Fe4 C17 140.0(4) . . ?
C16 Fe4 C17 39.8(4) . . ?
C20 Fe4 C17 178.5(4) . . ?
C21 Fe4 C17 138.5(4) . . ?
C18 Fe4 C17 39.9(4) . . ?
C15 Fe4 C22 175.9(4) . . ?
C19 Fe4 C22 142.6(4) . . ?
C24 Fe4 C22 68.5(4) . . ?
C16 Fe4 C22 136.6(4) . . ?
C20 Fe4 C22 68.6(4) . . ?
C21 Fe4 C22 40.9(4) . . ?
C18 Fe4 C22 115.0(4) . . ?
C17 Fe4 C22 112.1(4) . . ?
C15 Fe4 C23 136.1(4) . . ?
C19 Fe4 C23 177.4(4) . . ?
C24 Fe4 C23 40.6(4) . . ?
C16 Fe4 C23 110.3(4) . . ?
C20 Fe4 C23 68.2(4) . . ?
C21 Fe4 C23 68.1(4) . . ?
C18 Fe4 C23 142.4(4) . . ?
C17 Fe4 C23 113.2(4) . . ?
C22 Fe4 C23 39.7(4) . . ?
O2 Ca1 O1W 178.4(3) . . ?
O2 Ca1 O8 93.6(2) . . ?
O1W Ca1 O8 87.2(3) . . ?
O2 Ca1 O2W 91.3(2) . . ?
O1W Ca1 O2W 90.2(3) . . ?
O8 Ca1 O2W 82.6(2) . . ?
O2 Ca1 O4 90.6(2) . . ?
O1W Ca1 O4 87.9(2) . . ?
O8 Ca1 O4 98.6(2) . . ?
O2W Ca1 O4 177.7(2) . . ?
O2 Ca1 O5 95.4(2) . . ?
O1W Ca1 O5 84.1(2) . . ?
O8 Ca1 O5 164.7(2) . . ?
O2W Ca1 O5 84.9(2) . . ?
O4 Ca1 O5 93.6(2) . . ?
C15 P1 C1B 109.5(4) . . ?
C15 P1 C1A 104.8(4) . . ?
C1B P1 C1A 104.2(4) . . ?
C15 P1 Pd1 110.7(3) . . ?
C1B P1 Pd1 114.2(3) . . ?
C1A P1 Pd1 112.9(3) . . ?
C20 P2 C1C 103.2(4) . . ?
C20 P2 C1D 104.0(4) . . ?
C1C P2 C1D 106.3(4) . . ?
C20 P2 Pd1 123.9(3) . . ?
C1C P2 Pd1 109.4(3) . . ?
C1D P2 Pd1 108.7(3) . . ?
C25 P3 C1E 104.0(4) . . ?
C25 P3 C1F 103.6(4) . . ?
C1E P3 C1F 106.8(4) . . ?
C25 P3 Pd2 124.0(3) . . ?
C1E P3 Pd2 109.6(3) . . ?
C1F P3 Pd2 107.5(3) . . ?
C30 P4 C1G 105.1(4) . . ?
C30 P4 C1H 110.0(4) . . ?
C1G P4 C1H 104.0(4) . . ?
C30 P4 Pd2 112.6(3) . . ?
C1G P4 Pd2 111.0(3) . . ?
C1H P4 Pd2 113.6(3) . . ?
C14 O1 Pd1 119.0(5) . . ?
C14 O2 Ca1 153.1(6) . . ?
C7 O3 Pd2 118.6(5) . . ?
C7 O4 Ca1 150.4(6) . . ?
C5 N1 C1 119.6(7) . . ?
C5 N1 Pd1 117.5(6) . . ?
C1 N1 Pd1 122.2(6) . . ?
C8 N2 C12 117.5(7) . . ?
C8 N2 Pd2 123.6(6) . . ?
C12 N2 Pd2 118.3(6) . . ?
N1 C1 C2 122.2(8) . . ?
C3 C2 C1 117.0(8) . . ?
C3 C2 C6 122.7(8) . . ?
C1 C2 C6 120.2(8) . . ?
C2 C3 C4 120.5(8) . . ?
C5 C4 C3 118.7(9) . . ?
N1 C5 C4 121.9(8) . . ?
C2 C6 C7 107.0(6) . . ?
O4 C7 O3 126.9(8) . . ?
O4 C7 C6 119.9(7) . . ?
O3 C7 C6 113.2(7) . . ?
N2 C8 C9 124.5(8) . . ?
C8 C9 C10 117.5(8) . . ?
C8 C9 C13 119.4(8) . . ?
C10 C9 C13 122.8(8) . . ?
C11 C10 C9 119.3(9) . . ?
C10 C11 C12 119.4(10) . . ?
N2 C12 C11 121.8(9) . . ?
C9 C13 C14 106.7(7) . . ?
O2 C14 O1 126.5(8) . . ?
O2 C14 C13 119.2(8) . . ?
O1 C14 C13 114.3(8) . . ?
C16 C15 C19 105.9(8) . . ?
C16 C15 P1 131.3(7) . . ?
C19 C15 P1 122.6(7) . . ?
C16 C15 Fe4 69.5(5) . . ?
C19 C15 Fe4 69.4(5) . . ?
P1 C15 Fe4 121.3(4) . . ?
C17 C16 C15 109.3(8) . . ?
C17 C16 Fe4 72.1(5) . . ?
C15 C16 Fe4 69.1(5) . . ?
C16 C17 C18 107.2(8) . . ?
C16 C17 Fe4 68.1(5) . . ?
C18 C17 Fe4 69.3(5) . . ?
C19 C18 C17 109.4(9) . . ?
C19 C18 Fe4 68.8(5) . . ?
C17 C18 Fe4 70.8(5) . . ?
C18 C19 C15 108.2(8) . . ?
C18 C19 Fe4 71.4(5) . . ?
C15 C19 Fe4 69.1(5) . . ?
C24 C20 C21 108.2(7) . . ?
C24 C20 P2 125.5(7) . . ?
C21 C20 P2 125.8(7) . . ?
C24 C20 Fe4 69.0(5) . . ?
C21 C20 Fe4 70.3(5) . . ?
P2 C20 Fe4 120.7(4) . . ?
C20 C21 C22 107.0(9) . . ?
C20 C21 Fe4 68.5(5) . . ?
C22 C21 Fe4 70.5(5) . . ?
C23 C22 C21 108.2(9) . . ?
C23 C22 Fe4 70.3(5) . . ?
C21 C22 Fe4 68.6(5) . . ?
C22 C23 C24 108.7(9) . . ?
C22 C23 Fe4 70.0(6) . . ?
C24 C23 Fe4 67.4(5) . . ?
C23 C24 C20 107.8(8) . . ?
C23 C24 Fe4 72.0(5) . . ?
C20 C24 Fe4 69.6(5) . . ?
C26 C25 C29 106.8(8) . . ?
C26 C25 P3 128.7(7) . . ?
C29 C25 P3 124.3(7) . . ?
C26 C25 Fe3 70.4(5) . . ?
C29 C25 Fe3 68.9(5) . . ?
P3 C25 Fe3 121.5(4) . . ?
C27 C26 C25 108.1(9) . . ?
C27 C26 Fe3 70.5(6) . . ?
C25 C26 Fe3 68.3(5) . . ?
C26 C27 C28 109.0(9) . . ?
C26 C27 Fe3 69.5(5) . . ?
C28 C27 Fe3 69.7(6) . . ?
C29 C28 C27 107.8(9) . . ?
C29 C28 Fe3 68.1(5) . . ?
C27 C28 Fe3 69.8(6) . . ?
C28 C29 C25 108.4(9) . . ?
C28 C29 Fe3 71.5(6) . . ?
C25 C29 Fe3 69.2(5) . . ?
C34 C30 C31 106.1(8) . . ?
C34 C30 P4 123.1(7) . . ?
C31 C30 P4 130.7(7) . . ?
C34 C30 Fe3 70.6(5) . . ?
C31 C30 Fe3 69.5(5) . . ?
P4 C30 Fe3 122.3(5) . . ?
C32 C31 C30 107.7(8) . . ?
C32 C31 Fe3 71.6(6) . . ?
C30 C31 Fe3 68.0(5) . . ?
C31 C32 C33 110.1(9) . . ?
C31 C32 Fe3 68.4(5) . . ?
C33 C32 Fe3 70.6(5) . . ?
C32 C33 C34 107.5(9) . . ?
C32 C33 Fe3 69.7(6) . . ?
C34 C33 Fe3 68.3(5) . . ?
C33 C34 C30 108.7(8) . . ?
C33 C34 Fe3 71.1(6) . . ?
C30 C34 Fe3 67.9(5) . . ?
F1 C35 F2 108.2(12) . . ?
F1 C35 F3 107.0(11) . . ?
F2 C35 F3 108.0(11) . . ?
F1 C35 S1 112.1(10) . . ?
F2 C35 S1 110.7(9) . . ?
F3 C35 S1 110.7(9) . . ?
F4 C36 F5 107.3(12) . . ?
F4 C36 F6 103.8(12) . . ?
F5 C36 F6 108.7(12) . . ?
F4 C36 S2 111.8(11) . . ?
F5 C36 S2 112.0(10) . . ?
F6 C36 S2 112.8(9) . . ?
F8 C37 F7 107.1(15) . . ?
F8 C37 F9 108.5(15) . . ?
F7 C37 F9 106.9(14) . . ?
F8 C37 S3 113.1(12) . . ?
F7 C37 S3 111.0(11) . . ?
F9 C37 S3 110.0(12) . . ?
C6A C1A C2A 119.1(9) . . ?
C6A C1A P1 121.3(7) . . ?
C2A C1A P1 119.5(7) . . ?
C3A C2A C1A 119.9(10) . . ?
C2A C3A C4A 121.3(11) . . ?
C3A C4A C5A 118.1(10) . . ?
C6A C5A C4A 120.3(11) . . ?
C1A C6A C5A 121.3(10) . . ?
C2B C1B C6B 118.6(8) . . ?
C2B C1B P1 119.6(7) . . ?
C6B C1B P1 121.8(7) . . ?
C3B C2B C1B 120.2(9) . . ?
C2B C3B C4B 120.3(10) . . ?
C5B C4B C3B 120.3(9) . . ?
C6B C5B C4B 119.9(10) . . ?
C5B C6B C1B 120.7(9) . . ?
C2C C1C C6C 118.3(8) . . ?
C2C C1C P2 121.7(8) . . ?
C6C C1C P2 119.9(7) . . ?
C3C C2C C1C 120.5(11) . . ?
C2C C3C C4C 122.2(11) . . ?
C5C C4C C3C 117.9(10) . . ?
C4C C5C C6C 120.8(11) . . ?
C1C C6C C5C 120.3(9) . . ?
C2D C1D C6D 119.1(9) . . ?
C2D C1D P2 120.8(7) . . ?
C6D C1D P2 120.1(7) . . ?
C3D C2D C1D 119.8(10) . . ?
C2D C3D C4D 122.9(11) . . ?
C3D C4D C5D 116.7(12) . . ?
C6D C5D C4D 121.8(12) . . ?
C5D C6D C1D 119.7(10) . . ?
C6E C1E C2E 117.3(8) . . ?
C6E C1E P3 121.2(7) . . ?
C2E C1E P3 121.4(7) . . ?
C3E C2E C1E 120.4(10) . . ?
C4E C3E C2E 120.5(11) . . ?
C3E C4E C5E 121.5(10) . . ?
C6E C5E C4E 117.7(11) . . ?
C1E C6E C5E 122.4(10) . . ?
C6F C1F C2F 117.9(8) . . ?
C6F C1F P3 122.5(7) . . ?
C2F C1F P3 119.6(7) . . ?
C3F C2F C1F 121.0(10) . . ?
C2F C3F C4F 119.1(11) . . ?
C5F C4F C3F 121.3(10) . . ?
C4F C5F C6F 119.6(10) . . ?
C5F C6F C1F 120.9(9) . . ?
C2G C1G C6G 118.9(9) . . ?
C2G C1G P4 122.1(8) . . ?
C6G C1G P4 118.9(8) . . ?
C1G C2G C3G 120.7(12) . . ?
C4G C3G C2G 119.3(14) . . ?
C3G C4G C5G 122.0(13) . . ?
C4G C5G C6G 118.4(13) . . ?
C1G C6G C5G 120.7(12) . . ?
C6H C1H C2H 120.4(9) . . ?
C6H C1H P4 117.8(7) . . ?
C2H C1H P4 121.8(7) . . ?
C3H C2H C1H 118.0(11) . . ?
C4H C3H C2H 122.6(12) . . ?
C3H C4H C5H 119.0(11) . . ?
C6H C5H C4H 119.5(11) . . ?
C1H C6H C5H 120.6(10) . . ?
O6 S1 O7 115.6(5) . . ?
O6 S1 O5 115.0(4) . . ?
O7 S1 O5 114.4(5) . . ?
O6 S1 C35 103.9(6) . . ?
O7 S1 C35 103.3(6) . . ?
O5 S1 C35 102.3(5) . . ?
S1 O5 Ca1 139.4(4) . . ?
O9 S2 O10 116.8(6) . . ?
O9 S2 O8 114.1(5) . . ?
O10 S2 O8 113.9(6) . . ?
O9 S2 C36 104.1(6) . . ?
O10 S2 C36 102.6(7) . . ?
O8 S2 C36 102.9(5) . . ?
S2 O8 Ca1 140.7(4) . . ?
O13 S3 O11 115.9(6) . . ?
O13 S3 O12 116.6(6) . . ?
O11 S3 O12 113.2(6) . . ?
O13 S3 C37 103.5(8) . . ?
O11 S3 C37 101.4(7) . . ?
O12 S3 C37 103.4(7) . . ?
O14A S4A O15A 119.6(6) . . ?
O14A S4A O16A 113.9(7) . . ?
O15A S4A O16A 113.2(6) . . ?
O14A S4A C38A 104.5(8) . . ?
O15A S4A C38A 103.1(7) . . ?
O16A S4A C38A 99.1(11) . . ?
F12A C38A F11A 108.6(17) . . ?
F12A C38A F10A 105.6(16) . . ?
F11A C38A F10A 103.8(17) . . ?
F12A C38A S4A 118.7(15) . . ?
F11A C38A S4A 113.2(13) . . ?
F10A C38A S4A 105.5(14) . . ?
Cl1A C1SA Cl2A 112.3(7) . . ?
Cl1A C1SA Cl3A 112.0(7) . . ?
Cl2A C1SA Cl3A 110.1(6) . . ?
Cl5 C2SA Cl4 106.2(9) . . ?
Cl5 C2SA Cl6 100.8(10) . . ?
Cl4 C2SA Cl6 98.6(10) . . ?
Cl5 C2SB Cl6A 115.4(12) . . ?
Cl5 C2SB Cl4 105.8(9) . . ?
Cl6A C2SB Cl4 99.2(9) . . ?
C2SA Cl4 C2SB 24.0(9) . . ?
C2SA Cl5 C2SB 24.2(9) . . ?

loop_
_geom_bond_atom_site_label_1
_geom_bond_atom_site_label_2
_geom_bond_distance
_geom_bond_site_symmetry_2
_geom_bond_publ_flag
Pd1 O1 2.083(6) . ?
Pd1 N1 2.083(6) . ?
Pd1 P1 2.260(2) . ?
Pd1 P2 2.293(2) . ?
Pd2 O3 2.086(5) . ?
Pd2 N2 2.087(7) . ?
Pd2 P4 2.259(2) . ?
Pd2 P3 2.287(2) . ?
Fe3 C30 2.001(9) . ?
Fe3 C29 2.016(9) . ?
Fe3 C25 2.020(9) . ?
Fe3 C31 2.021(9) . ?
Fe3 C34 2.038(9) . ?
Fe3 C26 2.049(9) . ?
Fe3 C28 2.060(10) . ?
Fe3 C27 2.062(10) . ?
Fe3 C32 2.063(9) . ?
Fe3 C33 2.074(9) . ?
Fe4 C15 2.013(8) . ?
Fe4 C19 2.018(9) . ?
Fe4 C24 2.018(9) . ?
Fe4 C16 2.019(8) . ?
Fe4 C20 2.026(8) . ?
Fe4 C21 2.050(9) . ?
Fe4 C18 2.052(9) . ?
Fe4 C17 2.071(9) . ?
Fe4 C22 2.076(9) . ?
Fe4 C23 2.079(9) . ?
Ca1 O2 2.337(6) . ?
Ca1 O1W 2.338(7) . ?
Ca1 O8 2.348(7) . ?
Ca1 O2W 2.349(6) . ?
Ca1 O4 2.355(6) . ?
Ca1 O5 2.360(6) . ?
P1 C15 1.801(9) . ?
P1 C1B 1.811(9) . ?
P1 C1A 1.831(8) . ?
P2 C20 1.803(8) . ?
P2 C1C 1.813(9) . ?
P2 C1D 1.815(9) . ?
P3 C25 1.793(9) . ?
P3 C1E 1.816(9) . ?
P3 C1F 1.819(9) . ?
P4 C30 1.783(9) . ?
P4 C1G 1.815(9) . ?
P4 C1H 1.825(9) . ?
O1 C14 1.265(10) . ?
O2 C14 1.250(10) . ?
O3 C7 1.274(10) . ?
O4 C7 1.247(10) . ?
N1 C5 1.333(11) . ?
N1 C1 1.342(10) . ?
N2 C8 1.322(10) . ?
N2 C12 1.344(11) . ?
C1 C2 1.394(11) . ?
C2 C3 1.384(13) . ?
C2 C6 1.494(11) . ?
C3 C4 1.385(13) . ?
C4 C5 1.370(12) . ?
C6 C7 1.520(11) . ?
C8 C9 1.372(11) . ?
C9 C10 1.373(13) . ?
C9 C13 1.515(12) . ?
C10 C11 1.373(13) . ?
C11 C12 1.376(13) . ?
C13 C14 1.531(11) . ?
C15 C16 1.424(12) . ?
C15 C19 1.430(12) . ?
C16 C17 1.394(13) . ?
C17 C18 1.406(13) . ?
C18 C19 1.386(13) . ?
C20 C24 1.427(12) . ?
C20 C21 1.435(12) . ?
C21 C22 1.441(14) . ?
C22 C23 1.412(15) . ?
C23 C24 1.423(13) . ?
C25 C26 1.436(13) . ?
C25 C29 1.444(12) . ?
C26 C27 1.405(13) . ?
C27 C28 1.426(15) . ?
C28 C29 1.407(14) . ?
C30 C34 1.432(12) . ?
C30 C31 1.459(12) . ?
C31 C32 1.397(13) . ?
C32 C33 1.402(14) . ?
C33 C34 1.426(13) . ?
C35 F1 1.287(15) . ?
C35 F2 1.327(14) . ?
C35 F3 1.342(13) . ?
C35 S1 1.797(13) . ?
C36 F4 1.289(16) . ?
C36 F5 1.314(14) . ?
C36 F6 1.325(14) . ?
C36 S2 1.787(13) . ?
C37 F8 1.305(17) . ?
C37 F7 1.318(17) . ?
C37 F9 1.331(17) . ?
C37 S3 1.791(16) . ?
C1A C6A 1.358(12) . ?
C1A C2A 1.380(13) . ?
C2A C3A 1.372(14) . ?
C3A C4A 1.374(16) . ?
C4A C5A 1.387(16) . ?
C5A C6A 1.369(13) . ?
C1B C2B 1.403(12) . ?
C1B C6B 1.407(12) . ?
C2B C3B 1.370(13) . ?
C3B C4B 1.392(15) . ?
C4B C5B 1.381(15) . ?
C5B C6B 1.371(13) . ?
C1C C2C 1.374(12) . ?
C1C C6C 1.374(13) . ?
C2C C3C 1.351(14) . ?
C3C C4C 1.372(16) . ?
C4C C5C 1.360(15) . ?
C5C C6C 1.389(13) . ?
C1D C2D 1.382(12) . ?
C1D C6D 1.383(13) . ?
C2D C3D 1.364(14) . ?
C3D C4D 1.372(17) . ?
C4D C5D 1.390(17) . ?
C5D C6D 1.380(15) . ?
C1E C6E 1.370(13) . ?
C1E C2E 1.404(12) . ?
C2E C3E 1.362(14) . ?
C3E C4E 1.339(15) . ?
C4E C5E 1.384(15) . ?
C5E C6E 1.374(13) . ?
C1F C6F 1.379(12) . ?
C1F C2F 1.389(12) . ?
C2F C3F 1.362(15) . ?
C3F C4F 1.376(17) . ?
C4F C5F 1.341(14) . ?
C5F C6F 1.378(13) . ?
C1G C2G 1.367(14) . ?
C1G C6G 1.395(14) . ?
C2G C3G 1.418(15) . ?
C3G C4G 1.36(2) . ?
C4G C5G 1.37(2) . ?
C5G C6G 1.415(16) . ?
C1H C6H 1.370(13) . ?
C1H C2H 1.390(12) . ?
C2H C3H 1.373(15) . ?
C3H C4H 1.364(19) . ?
C4H C5H 1.388(18) . ?
C5H C6H 1.380(14) . ?
S1 O6 1.420(8) . ?
S1 O7 1.421(8) . ?
S1 O5 1.450(6) . ?
S2 O9 1.425(9) . ?
S2 O10 1.437(9) . ?
S2 O8 1.458(7) . ?
S3 O13 1.424(9) . ?
S3 O11 1.428(8) . ?
S3 O12 1.429(9) . ?
S4A O14A 1.380(9) . ?
S4A O15A 1.434(7) . ?
S4A O16A 1.451(9) . ?
S4A C38A 1.753(19) . ?
C38A F12A 1.286(19) . ?
C38A F11A 1.334(17) . ?
C38A F10A 1.45(2) . ?
C1SA Cl1A 1.717(12) . ?
C1SA Cl2A 1.729(12) . ?
C1SA Cl3A 1.756(12) . ?
C2SA Cl5 1.739(10) . ?
C2SA Cl4 1.752(10) . ?
C2SA Cl6 1.761(10) . ?
C2SB Cl5 1.745(10) . ?
C2SB Cl6A 1.754(10) . ?
C2SB Cl4 1.755(10) . ?
